data_4066025
loop_
_publ_author_name
'Tomson, Neil C.'
'Arnold, John'
'Bergman, Robert G.'

_publ_section_title
;
 Synthesis, Characterization, and Reactions of Isolable
 (\b-Diketiminato)Nb(III) Imido Complexes.
;
_journal_issue 21
_journal_name_full Organometallics
_journal_page_first 5010
_journal_page_last 5025
_journal_paper_doi 10.1021/om1002528
_journal_volume 29
_journal_year 2010
_chemical_formula_moiety 'C40 H55 N4 Nb O2'
_chemical_formula_sum 'C40 H55 N4 Nb O2'
_chemical_formula_weight 716.79
_chemical_name_systematic
; 
 ? 
;
_space_group_IT_number 14
_symmetry_cell_setting monoclinic
_symmetry_space_group_name_Hall '-P 2yn'
_symmetry_space_group_name_H-M 'P 1 21/n 1'
_atom_sites_solution_hydrogens geom
_atom_sites_solution_primary direct
_atom_sites_solution_secondary difmap
_audit_creation_method SHELXL-97
_cell_angle_alpha 90.00
_cell_angle_beta 93.587(2)
_cell_angle_gamma 90.00
_cell_formula_units_Z 4
_cell_length_a 9.1591(12)
_cell_length_b 35.775(5)
_cell_length_c 11.6279(15)
_cell_measurement_reflns_used 9967
_cell_measurement_temperature 293(2)
_cell_measurement_theta_max 50.806
_cell_measurement_theta_min 4.554
_cell_volume 3802.6(9)
_computing_cell_refinement 'Bruker APEX2 v. 2009.1'
_computing_data_collection 'Bruker APEX2 v. 2009.1'
_computing_data_reduction 'Bruker APEX2 v. 2009.1'
_computing_molecular_graphics ORTEP-32
_computing_publication_material CIFTAB
_computing_structure_refinement 'SHELXL-97 (Sheldrick, 2008)'
_computing_structure_solution 'SHELXS-97 (Sheldrick, 2008)'
_diffrn_ambient_temperature 135(2)
_diffrn_detector_area_resol_mean 8.192
_diffrn_measured_fraction_theta_full 0.994
_diffrn_measured_fraction_theta_max 0.994
_diffrn_measurement_device_type 'Bruker SMART 1000 CCD'
_diffrn_measurement_method '\f and \w scans'
_diffrn_radiation_monochromator graphite
_diffrn_radiation_source 'fine-focus sealed tube'
_diffrn_radiation_type MoK\a
_diffrn_radiation_wavelength 0.71073
_diffrn_reflns_av_R_equivalents 0.0828
_diffrn_reflns_av_sigmaI/netI 0.0645
_diffrn_reflns_limit_h_max 11
_diffrn_reflns_limit_h_min -10
_diffrn_reflns_limit_k_max 43
_diffrn_reflns_limit_k_min -43
_diffrn_reflns_limit_l_max 13
_diffrn_reflns_limit_l_min -13
_diffrn_reflns_number 41368
_diffrn_reflns_theta_full 25.40
_diffrn_reflns_theta_max 25.40
_diffrn_reflns_theta_min 1.84
_exptl_absorpt_coefficient_mu 0.354
_exptl_absorpt_correction_T_max 1
_exptl_absorpt_correction_T_min 0.8732
_exptl_absorpt_correction_type multi-scan
_exptl_absorpt_process_details SADABS
_exptl_crystal_colour red
_exptl_crystal_density_diffrn 1.252
_exptl_crystal_density_method 'not measured'
_exptl_crystal_description spike
_exptl_crystal_F_000 1520
_exptl_crystal_size_max 0.25
_exptl_crystal_size_mid 0.08
_exptl_crystal_size_min 0.04
_refine_diff_density_max 0.350
_refine_diff_density_min -0.454
_refine_diff_density_rms 0.072
_refine_ls_extinction_method none
_refine_ls_goodness_of_fit_ref 1.147
_refine_ls_hydrogen_treatment constr
_refine_ls_matrix_type full
_refine_ls_number_parameters 426
_refine_ls_number_reflns 6958
_refine_ls_number_restraints 0
_refine_ls_restrained_S_all 1.147
_refine_ls_R_factor_all 0.0729
_refine_ls_R_factor_gt 0.0436
_refine_ls_shift/su_max 0.005
_refine_ls_shift/su_mean 0.000
_refine_ls_structure_factor_coef Fsqd
_refine_ls_weighting_details 'calc w=1/[\s^2^(Fo^2^)+(0.0260P)^2^+0.0000P] where P=(Fo^2^+2Fc^2^)/3'
_refine_ls_weighting_scheme calc
_refine_ls_wR_factor_gt 0.0758
_refine_ls_wR_factor_ref 0.0843
_reflns_number_gt 5097
_reflns_number_total 6958
_reflns_threshold_expression >2sigma(I)
_cod_data_source_file om1002528_si_001.cif
_cod_data_source_block (BDI)py(CO)2Nb(NtBu)
_cod_original_cell_volume 3802.6(8)
_cod_original_sg_symbol_H-M 'P 2(1)/n'
_cod_database_code 4066025

loop_
_symmetry_equiv_pos_as_xyz
'x, y, z'
'x+1/2, -y+1/2, z+1/2'
'-x, -y, -z'
'-x-1/2, y-1/2, -z-1/2'

loop_
_atom_site_label
_atom_site_type_symbol
_atom_site_fract_x
_atom_site_fract_y
_atom_site_fract_z
_atom_site_U_iso_or_equiv
_atom_site_adp_type
_atom_site_occupancy
_atom_site_symmetry_multiplicity
_atom_site_calc_flag
_atom_site_refinement_flags
Nb1 Nb 0.34514(3) 0.610495(7) 0.69348(2) 0.01921(8) Uani 1 1 d .
O1 O 0.6746(2) 0.64131(6) 0.67339(19) 0.0334(6) Uani 1 1 d .
O2 O 0.5386(2) 0.53932(6) 0.78515(19) 0.0336(6) Uani 1 1 d .
N1 N 0.3918(3) 0.59162(6) 0.5564(2) 0.0197(6) Uani 1 1 d .
N2 N 0.2164(2) 0.66332(6) 0.6616(2) 0.0184(6) Uani 1 1 d .
N3 N 0.3198(3) 0.62764(6) 0.8825(2) 0.0194(6) Uani 1 1 d .
N4 N 0.1223(3) 0.57799(6) 0.6953(2) 0.0225(6) Uani 1 1 d .
C1 C 0.5545(4) 0.63354(8) 0.6855(3) 0.0246(7) Uani 1 1 d .
C2 C 0.4653(3) 0.56437(8) 0.7598(3) 0.0236(7) Uani 1 1 d .
C3 C 0.4574(3) 0.57804(8) 0.4536(3) 0.0242(7) Uani 1 1 d .
C4 C 0.4486(4) 0.60959(9) 0.3642(3) 0.0334(8) Uani 1 1 d .
H4A H 0.3479 0.6158 0.3455 0.050 Uiso 1 1 calc R
H4B H 0.4931 0.6015 0.2958 0.050 Uiso 1 1 calc R
H4C H 0.4992 0.6312 0.3953 0.050 Uiso 1 1 calc R
C5 C 0.6172(3) 0.56734(9) 0.4831(3) 0.0334(8) Uani 1 1 d .
H5A H 0.6214 0.5475 0.5388 0.050 Uiso 1 1 calc R
H5B H 0.6695 0.5887 0.5143 0.050 Uiso 1 1 calc R
H5C H 0.6608 0.5591 0.4145 0.050 Uiso 1 1 calc R
C6 C 0.3754(3) 0.54347(8) 0.4080(3) 0.0327(8) Uani 1 1 d .
H6A H 0.2750 0.5498 0.3889 0.049 Uiso 1 1 calc R
H6B H 0.3804 0.5243 0.4660 0.049 Uiso 1 1 calc R
H6C H 0.4193 0.5345 0.3404 0.049 Uiso 1 1 calc R
C7 C 0.2316(3) 0.67900(7) 0.5483(3) 0.0207(7) Uani 1 1 d .
C8 C 0.3480(3) 0.70432(8) 0.5349(3) 0.0218(7) Uani 1 1 d .
C9 C 0.3704(3) 0.71671(8) 0.4245(3) 0.0294(8) Uani 1 1 d .
H9A H 0.4468 0.7332 0.4136 0.035 Uiso 1 1 calc R
C10 C 0.2830(3) 0.70534(8) 0.3303(3) 0.0299(8) Uani 1 1 d .
H10A H 0.3032 0.7132 0.2567 0.036 Uiso 1 1 calc R
C11 C 0.1659(3) 0.68235(8) 0.3457(3) 0.0279(8) Uani 1 1 d .
H11A H 0.1040 0.6758 0.2824 0.034 Uiso 1 1 calc R
C12 C 0.1379(3) 0.66869(8) 0.4540(3) 0.0232(7) Uani 1 1 d .
C13 C 0.4436(3) 0.71838(8) 0.6368(3) 0.0251(7) Uani 1 1 d .
H13A H 0.4464 0.6988 0.6958 0.030 Uiso 1 1 calc R
C14 C 0.6013(3) 0.72608(9) 0.6081(3) 0.0388(9) Uani 1 1 d .
H14A H 0.6423 0.7040 0.5761 0.058 Uiso 1 1 calc R
H14B H 0.6580 0.7330 0.6771 0.058 Uiso 1 1 calc R
H14C H 0.6029 0.7461 0.5531 0.058 Uiso 1 1 calc R
C15 C 0.3803(4) 0.75364(9) 0.6901(3) 0.0392(9) Uani 1 1 d .
H15A H 0.2815 0.7489 0.7091 0.059 Uiso 1 1 calc R
H15B H 0.3815 0.7738 0.6359 0.059 Uiso 1 1 calc R
H15C H 0.4384 0.7602 0.7587 0.059 Uiso 1 1 calc R
C16 C 0.0035(3) 0.64421(8) 0.4661(3) 0.0242(7) Uani 1 1 d .
H16A H -0.0073 0.6401 0.5484 0.029 Uiso 1 1 calc R
C17 C 0.0202(3) 0.60619(9) 0.4093(3) 0.0354(8) Uani 1 1 d .
H17A H 0.1069 0.5941 0.4418 0.053 Uiso 1 1 calc R
H17B H 0.0277 0.6095 0.3280 0.053 Uiso 1 1 calc R
H17C H -0.0636 0.5910 0.4225 0.053 Uiso 1 1 calc R
C18 C -0.1351(3) 0.66376(9) 0.4159(3) 0.0370(9) Uani 1 1 d .
H18A H -0.2183 0.6479 0.4250 0.056 Uiso 1 1 calc R
H18B H -0.1260 0.6687 0.3355 0.056 Uiso 1 1 calc R
H18C H -0.1480 0.6869 0.4558 0.056 Uiso 1 1 calc R
C19 C 0.0260(3) 0.71112(8) 0.6864(3) 0.0275(8) Uani 1 1 d .
H19A H 0.0646 0.7233 0.6213 0.041 Uiso 1 1 calc R
H19B H 0.0118 0.7292 0.7456 0.041 Uiso 1 1 calc R
H19C H -0.0659 0.6996 0.6633 0.041 Uiso 1 1 calc R
C20 C 0.1323(3) 0.68156(8) 0.7320(3) 0.0205(7) Uani 1 1 d .
C21 C 0.1313(3) 0.67421(8) 0.8491(3) 0.0211(7) Uani 1 1 d .
H21A H 0.0587 0.6867 0.8863 0.025 Uiso 1 1 calc R
C22 C 0.2207(3) 0.65121(8) 0.9210(3) 0.0202(7) Uani 1 1 d .
C23 C 0.1944(3) 0.65371(8) 1.0475(3) 0.0267(8) Uani 1 1 d .
H23A H 0.2806 0.6458 1.0921 0.040 Uiso 1 1 calc R
H23B H 0.1139 0.6378 1.0641 0.040 Uiso 1 1 calc R
H23C H 0.1719 0.6791 1.0667 0.040 Uiso 1 1 calc R
C24 C 0.4177(3) 0.60902(8) 0.9665(2) 0.0217(7) Uani 1 1 d .
C25 C 0.5565(3) 0.62454(8) 0.9933(3) 0.0248(7) Uani 1 1 d .
C26 C 0.6561(4) 0.60418(9) 1.0626(3) 0.0330(8) Uani 1 1 d .
H26A H 0.7485 0.6141 1.0809 0.040 Uiso 1 1 calc R
C27 C 0.6212(4) 0.56962(10) 1.1051(3) 0.0362(9) Uani 1 1 d .
H27A H 0.6907 0.5560 1.1492 0.043 Uiso 1 1 calc R
C28 C 0.4829(4) 0.55532(9) 1.0819(3) 0.0309(8) Uani 1 1 d .
H28A H 0.4595 0.5322 1.1123 0.037 Uiso 1 1 calc R
C29 C 0.3778(3) 0.57455(8) 1.0144(3) 0.0247(7) Uani 1 1 d .
C30 C 0.5955(3) 0.66335(8) 0.9512(3) 0.0277(8) Uani 1 1 d .
H30A H 0.5416 0.6673 0.8767 0.033 Uiso 1 1 calc R
C31 C 0.7584(3) 0.66832(9) 0.9330(3) 0.0411(9) Uani 1 1 d .
H31A H 0.7889 0.6497 0.8801 0.062 Uiso 1 1 calc R
H31B H 0.8138 0.6656 1.0053 0.062 Uiso 1 1 calc R
H31C H 0.7747 0.6927 0.9021 0.062 Uiso 1 1 calc R
C32 C 0.5475(4) 0.69364(9) 1.0337(3) 0.0464(10) Uani 1 1 d .
H32A H 0.5724 0.7178 1.0047 0.070 Uiso 1 1 calc R
H32B H 0.5964 0.6900 1.1083 0.070 Uiso 1 1 calc R
H32C H 0.4436 0.6922 1.0399 0.070 Uiso 1 1 calc R
C33 C 0.2246(3) 0.55883(8) 0.9975(3) 0.0277(8) Uani 1 1 d .
H33A H 0.1672 0.5757 0.9460 0.033 Uiso 1 1 calc R
C34 C 0.2218(4) 0.51993(8) 0.9417(3) 0.0373(9) Uani 1 1 d .
H34A H 0.2676 0.5211 0.8697 0.056 Uiso 1 1 calc R
H34B H 0.1223 0.5118 0.9283 0.056 Uiso 1 1 calc R
H34C H 0.2738 0.5026 0.9922 0.056 Uiso 1 1 calc R
C35 C 0.1501(4) 0.55681(9) 1.1115(3) 0.0399(9) Uani 1 1 d .
H35A H 0.1515 0.5811 1.1468 0.060 Uiso 1 1 calc R
H35B H 0.2015 0.5394 1.1620 0.060 Uiso 1 1 calc R
H35C H 0.0507 0.5487 1.0972 0.060 Uiso 1 1 calc R
C36 C 0.1145(3) 0.54337(8) 0.6490(3) 0.0288(8) Uani 1 1 d .
H36A H 0.1943 0.5346 0.6113 0.035 Uiso 1 1 calc R
C37 C -0.0052(4) 0.52057(9) 0.6548(3) 0.0310(8) Uani 1 1 d .
H37A H -0.0059 0.4969 0.6215 0.037 Uiso 1 1 calc R
C38 C -0.1234(3) 0.53303(8) 0.7100(3) 0.0304(8) Uani 1 1 d .
H38A H -0.2054 0.5180 0.7154 0.036 Uiso 1 1 calc R
C39 C -0.1189(3) 0.56833(8) 0.7574(3) 0.0303(8) Uani 1 1 d .
H39A H -0.1976 0.5775 0.7957 0.036 Uiso 1 1 calc R
C40 C 0.0045(3) 0.58979(8) 0.7472(3) 0.0242(7) Uani 1 1 d .
H40A H 0.0060 0.6138 0.7780 0.029 Uiso 1 1 calc R

loop_
_atom_site_aniso_label
_atom_site_aniso_U_11
_atom_site_aniso_U_22
_atom_site_aniso_U_33
_atom_site_aniso_U_23
_atom_site_aniso_U_13
_atom_site_aniso_U_12
Nb1 0.02164(15) 0.01558(13) 0.02065(16) -0.00162(14) 0.00323(11) 0.00012(13)
O1 0.0247(13) 0.0285(13) 0.0476(16) -0.0042(11) 0.0074(12) -0.0027(10)
O2 0.0352(14) 0.0277(13) 0.0387(15) 0.0076(11) 0.0090(11) 0.0106(11)
N1 0.0224(14) 0.0175(12) 0.0195(15) -0.0007(11) 0.0031(11) -0.0020(11)
N2 0.0188(14) 0.0177(13) 0.0187(15) 0.0005(11) 0.0016(11) -0.0017(11)
N3 0.0208(14) 0.0169(13) 0.0207(15) -0.0019(11) 0.0012(11) -0.0001(11)
N4 0.0257(15) 0.0192(13) 0.0227(16) -0.0003(11) 0.0014(12) -0.0016(11)
C1 0.034(2) 0.0165(16) 0.024(2) -0.0064(14) 0.0022(15) 0.0048(15)
C2 0.0253(19) 0.0244(17) 0.0221(19) 0.0013(15) 0.0088(14) -0.0033(15)
C3 0.0307(19) 0.0210(16) 0.0211(18) -0.0032(14) 0.0032(15) -0.0013(14)
C4 0.048(2) 0.0282(17) 0.0249(19) 0.0009(16) 0.0134(16) 0.0038(17)
C5 0.033(2) 0.0326(19) 0.036(2) -0.0080(16) 0.0080(16) 0.0044(16)
C6 0.036(2) 0.0279(18) 0.034(2) -0.0108(16) 0.0052(16) 0.0007(15)
C7 0.0245(18) 0.0151(15) 0.0226(18) 0.0000(13) 0.0028(14) 0.0031(13)
C8 0.0215(18) 0.0152(15) 0.029(2) 0.0027(14) 0.0016(14) 0.0001(13)
C9 0.0292(19) 0.0224(17) 0.037(2) 0.0066(16) 0.0080(16) -0.0042(15)
C10 0.035(2) 0.0304(18) 0.025(2) 0.0067(15) 0.0083(16) 0.0044(16)
C11 0.0276(19) 0.0285(18) 0.027(2) 0.0011(15) -0.0028(15) 0.0027(15)
C12 0.0250(18) 0.0180(16) 0.027(2) 0.0022(14) 0.0061(15) 0.0060(13)
C13 0.0250(18) 0.0143(15) 0.036(2) 0.0019(14) -0.0001(15) -0.0012(13)
C14 0.032(2) 0.033(2) 0.051(3) 0.0028(18) -0.0037(18) -0.0066(16)
C15 0.042(2) 0.0267(18) 0.048(2) -0.0084(17) -0.0031(19) -0.0012(16)
C16 0.0248(18) 0.0264(17) 0.0214(19) 0.0022(14) 0.0023(14) -0.0005(14)
C17 0.032(2) 0.034(2) 0.041(2) -0.0039(17) 0.0024(16) -0.0032(16)
C18 0.029(2) 0.042(2) 0.039(2) 0.0056(18) 0.0030(17) -0.0008(17)
C19 0.0276(19) 0.0253(17) 0.030(2) 0.0025(15) 0.0049(15) 0.0081(14)
C20 0.0191(17) 0.0153(15) 0.027(2) -0.0004(14) 0.0017(14) -0.0020(13)
C21 0.0184(17) 0.0200(16) 0.0253(19) 0.0023(14) 0.0032(14) 0.0011(13)
C22 0.0229(17) 0.0171(15) 0.0212(18) -0.0029(13) 0.0055(14) -0.0051(13)
C23 0.0290(19) 0.0270(17) 0.0245(19) -0.0034(15) 0.0047(15) 0.0059(15)
C24 0.0258(17) 0.0218(15) 0.0178(17) -0.0067(14) 0.0042(13) 0.0039(15)
C25 0.0205(18) 0.0271(17) 0.027(2) -0.0068(15) 0.0026(14) 0.0016(14)
C26 0.0259(19) 0.038(2) 0.035(2) -0.0099(17) -0.0013(16) 0.0017(16)
C27 0.038(2) 0.041(2) 0.029(2) -0.0026(17) -0.0041(17) 0.0190(18)
C28 0.045(2) 0.0233(17) 0.024(2) 0.0011(15) 0.0001(17) 0.0099(16)
C29 0.0295(19) 0.0251(17) 0.0199(18) -0.0037(14) 0.0035(14) 0.0052(14)
C30 0.0263(19) 0.0260(17) 0.031(2) -0.0070(15) 0.0034(15) -0.0053(15)
C31 0.030(2) 0.041(2) 0.051(3) -0.0090(19) 0.0025(18) -0.0091(17)
C32 0.042(2) 0.035(2) 0.063(3) -0.019(2) 0.010(2) -0.0043(18)
C33 0.033(2) 0.0230(17) 0.027(2) 0.0068(15) 0.0024(15) 0.0008(15)
C34 0.048(2) 0.0275(19) 0.037(2) -0.0034(17) 0.0059(18) -0.0082(17)
C35 0.050(2) 0.036(2) 0.035(2) 0.0026(17) 0.0128(18) -0.0048(18)
C36 0.033(2) 0.0254(18) 0.028(2) -0.0052(15) 0.0035(16) -0.0008(15)
C37 0.037(2) 0.0228(18) 0.033(2) -0.0059(15) 0.0029(17) -0.0074(16)
C38 0.029(2) 0.0258(18) 0.035(2) 0.0043(16) -0.0020(16) -0.0077(15)
C39 0.0204(18) 0.0297(19) 0.041(2) 0.0010(16) 0.0007(15) -0.0003(15)
C40 0.0267(19) 0.0191(16) 0.0265(19) -0.0006(14) -0.0005(15) 0.0013(14)

loop_
_atom_type_symbol
_atom_type_description
_atom_type_scat_dispersion_real
_atom_type_scat_dispersion_imag
_atom_type_scat_source
C C 0.0033 0.0016 'International Tables Vol C Tables 4.2.6.8 and 6.1.1.4'
H H 0.0000 0.0000 'International Tables Vol C Tables 4.2.6.8 and 6.1.1.4'
N N 0.0061 0.0033 'International Tables Vol C Tables 4.2.6.8 and 6.1.1.4'
O O 0.0106 0.0060 'International Tables Vol C Tables 4.2.6.8 and 6.1.1.4'
Nb Nb -2.0727 0.6215 'International Tables Vol C Tables 4.2.6.8 and 6.1.1.4'

loop_
_geom_angle_atom_site_label_1
_geom_angle_atom_site_label_2
_geom_angle_atom_site_label_3
_geom_angle
N1 Nb1 C1 80.80(11)
N1 Nb1 C2 83.28(11)
C1 Nb1 C2 82.28(11)
N1 Nb1 N2 108.64(10)
C1 Nb1 N2 97.70(10)
C2 Nb1 N2 167.96(10)
N1 Nb1 N3 169.43(9)
C1 Nb1 N3 94.85(10)
C2 Nb1 N3 86.60(10)
N2 Nb1 N3 81.40(8)
N1 Nb1 N4 94.39(9)
C1 Nb1 N4 173.24(10)
C2 Nb1 N4 92.49(10)
N2 Nb1 N4 88.32(8)
N3 Nb1 N4 89.08(8)
C3 N1 Nb1 169.3(2)
C20 N2 C7 117.6(2)
C20 N2 Nb1 129.00(19)
C7 N2 Nb1 113.40(17)
C22 N3 C24 118.0(2)
C22 N3 Nb1 126.7(2)
C24 N3 Nb1 115.19(17)
C40 N4 C36 116.4(3)
C40 N4 Nb1 124.99(19)
C36 N4 Nb1 118.3(2)
O1 C1 Nb1 169.9(2)
O2 C2 Nb1 172.6(3)
N1 C3 C6 109.7(3)
N1 C3 C5 109.7(2)
C6 C3 C5 108.5(2)
N1 C3 C4 107.7(2)
C6 C3 C4 110.9(3)
C5 C3 C4 110.2(3)
C3 C4 H4A 109.5
C3 C4 H4B 109.5
H4A C4 H4B 109.5
C3 C4 H4C 109.5
H4A C4 H4C 109.5
H4B C4 H4C 109.5
C3 C5 H5A 109.5
C3 C5 H5B 109.5
H5A C5 H5B 109.5
C3 C5 H5C 109.5
H5A C5 H5C 109.5
H5B C5 H5C 109.5
C3 C6 H6A 109.5
C3 C6 H6B 109.5
H6A C6 H6B 109.5
C3 C6 H6C 109.5
H6A C6 H6C 109.5
H6B C6 H6C 109.5
C12 C7 C8 120.8(3)
C12 C7 N2 121.5(3)
C8 C7 N2 117.7(3)
C9 C8 C7 117.6(3)
C9 C8 C13 120.5(3)
C7 C8 C13 121.9(3)
C10 C9 C8 122.0(3)
C10 C9 H9A 119.0
C8 C9 H9A 119.0
C11 C10 C9 119.6(3)
C11 C10 H10A 120.2
C9 C10 H10A 120.2
C10 C11 C12 121.3(3)
C10 C11 H11A 119.4
C12 C11 H11A 119.4
C11 C12 C7 118.7(3)
C11 C12 C16 118.8(3)
C7 C12 C16 122.6(3)
C8 C13 C14 113.4(3)
C8 C13 C15 112.0(2)
C14 C13 C15 109.0(2)
C8 C13 H13A 107.4
C14 C13 H13A 107.4
C15 C13 H13A 107.4
C13 C14 H14A 109.5
C13 C14 H14B 109.5
H14A C14 H14B 109.5
C13 C14 H14C 109.5
H14A C14 H14C 109.5
H14B C14 H14C 109.5
C13 C15 H15A 109.5
C13 C15 H15B 109.5
H15A C15 H15B 109.5
C13 C15 H15C 109.5
H15A C15 H15C 109.5
H15B C15 H15C 109.5
C17 C16 C12 111.7(3)
C17 C16 C18 110.2(3)
C12 C16 C18 110.9(2)
C17 C16 H16A 107.9
C12 C16 H16A 107.9
C18 C16 H16A 107.9
C16 C17 H17A 109.5
C16 C17 H17B 109.5
H17A C17 H17B 109.5
C16 C17 H17C 109.5
H17A C17 H17C 109.5
H17B C17 H17C 109.5
C16 C18 H18A 109.5
C16 C18 H18B 109.5
H18A C18 H18B 109.5
C16 C18 H18C 109.5
H18A C18 H18C 109.5
H18B C18 H18C 109.5
C20 C19 H19A 109.5
C20 C19 H19B 109.5
H19A C19 H19B 109.5
C20 C19 H19C 109.5
H19A C19 H19C 109.5
H19B C19 H19C 109.5
N2 C20 C21 123.5(3)
N2 C20 C19 120.8(3)
C21 C20 C19 115.7(3)
C20 C21 C22 131.1(3)
C20 C21 H21A 114.5
C22 C21 H21A 114.5
N3 C22 C21 123.7(3)
N3 C22 C23 121.2(3)
C21 C22 C23 115.1(3)
C22 C23 H23A 109.5
C22 C23 H23B 109.5
H23A C23 H23B 109.5
C22 C23 H23C 109.5
H23A C23 H23C 109.5
H23B C23 H23C 109.5
C25 C24 C29 120.8(3)
C25 C24 N3 118.8(3)
C29 C24 N3 120.3(3)
C26 C25 C24 118.4(3)
C26 C25 C30 120.5(3)
C24 C25 C30 121.1(3)
C27 C26 C25 121.5(3)
C27 C26 H26A 119.3
C25 C26 H26A 119.3
C26 C27 C28 119.7(3)
C26 C27 H27A 120.2
C28 C27 H27A 120.2
C27 C28 C29 121.6(3)
C27 C28 H28A 119.2
C29 C28 H28A 119.2
C28 C29 C24 118.0(3)
C28 C29 C33 119.7(3)
C24 C29 C33 122.3(3)
C25 C30 C31 113.6(3)
C25 C30 C32 111.2(3)
C31 C30 C32 109.0(3)
C25 C30 H30A 107.6
C31 C30 H30A 107.6
C32 C30 H30A 107.6
C30 C31 H31A 109.5
C30 C31 H31B 109.5
H31A C31 H31B 109.5
C30 C31 H31C 109.5
H31A C31 H31C 109.5
H31B C31 H31C 109.5
C30 C32 H32A 109.5
C30 C32 H32B 109.5
H32A C32 H32B 109.5
C30 C32 H32C 109.5
H32A C32 H32C 109.5
H32B C32 H32C 109.5
C29 C33 C35 111.4(3)
C29 C33 C34 112.5(3)
C35 C33 C34 109.1(3)
C29 C33 H33A 107.9
C35 C33 H33A 107.9
C34 C33 H33A 107.9
C33 C34 H34A 109.5
C33 C34 H34B 109.5
H34A C34 H34B 109.5
C33 C34 H34C 109.5
H34A C34 H34C 109.5
H34B C34 H34C 109.5
C33 C35 H35A 109.5
C33 C35 H35B 109.5
H35A C35 H35B 109.5
C33 C35 H35C 109.5
H35A C35 H35C 109.5
H35B C35 H35C 109.5
N4 C36 C37 123.3(3)
N4 C36 H36A 118.4
C37 C36 H36A 118.4
C38 C37 C36 119.2(3)
C38 C37 H37A 120.4
C36 C37 H37A 120.4
C37 C38 C39 118.8(3)
C37 C38 H38A 120.6
C39 C38 H38A 120.6
C40 C39 C38 118.7(3)
C40 C39 H39A 120.6
C38 C39 H39A 120.6
N4 C40 C39 123.5(3)
N4 C40 H40A 118.2
C39 C40 H40A 118.2

loop_
_geom_bond_atom_site_label_1
_geom_bond_atom_site_label_2
_geom_bond_distance
Nb1 N1 1.806(2)
Nb1 C1 2.095(3)
Nb1 C2 2.103(3)
Nb1 N2 2.246(2)
Nb1 N3 2.308(2)
Nb1 N4 2.350(2)
O1 C1 1.152(3)
O2 C2 1.147(3)
N1 C3 1.455(4)
N2 C20 1.330(3)
N2 C7 1.446(4)
N3 C22 1.336(3)
N3 C24 1.447(4)
N4 C40 1.337(4)
N4 C36 1.351(3)
C3 C6 1.525(4)
C3 C5 1.530(4)
C3 C4 1.533(4)
C4 H4A 0.9600
C4 H4B 0.9600
C4 H4C 0.9600
C5 H5A 0.9600
C5 H5B 0.9600
C5 H5C 0.9600
C6 H6A 0.9600
C6 H6B 0.9600
C6 H6C 0.9600
C7 C12 1.399(4)
C7 C8 1.415(4)
C8 C9 1.386(4)
C8 C13 1.515(4)
C9 C10 1.377(4)
C9 H9A 0.9300
C10 C11 1.372(4)
C10 H10A 0.9300
C11 C12 1.389(4)
C11 H11A 0.9300
C12 C16 1.525(4)
C13 C14 1.528(4)
C13 C15 1.535(4)
C13 H13A 0.9800
C14 H14A 0.9600
C14 H14B 0.9600
C14 H14C 0.9600
C15 H15A 0.9600
C15 H15B 0.9600
C15 H15C 0.9600
C16 C17 1.523(4)
C16 C18 1.533(4)
C16 H16A 0.9800
C17 H17A 0.9600
C17 H17B 0.9600
C17 H17C 0.9600
C18 H18A 0.9600
C18 H18B 0.9600
C18 H18C 0.9600
C19 C20 1.511(4)
C19 H19A 0.9600
C19 H19B 0.9600
C19 H19C 0.9600
C20 C21 1.387(4)
C21 C22 1.400(4)
C21 H21A 0.9300
C22 C23 1.508(4)
C23 H23A 0.9600
C23 H23B 0.9600
C23 H23C 0.9600
C24 C25 1.404(4)
C24 C29 1.411(4)
C25 C26 1.386(4)
C25 C30 1.522(4)
C26 C27 1.376(4)
C26 H26A 0.9300
C27 C28 1.377(4)
C27 H27A 0.9300
C28 C29 1.386(4)
C28 H28A 0.9300
C29 C33 1.513(4)
C30 C31 1.531(4)
C30 C32 1.530(4)
C30 H30A 0.9800
C31 H31A 0.9600
C31 H31B 0.9600
C31 H31C 0.9600
C32 H32A 0.9600
C32 H32B 0.9600
C32 H32C 0.9600
C33 C35 1.530(4)
C33 C34 1.535(4)
C33 H33A 0.9800
C34 H34A 0.9600
C34 H34B 0.9600
C34 H34C 0.9600
C35 H35A 0.9600
C35 H35B 0.9600
C35 H35C 0.9600
C36 C37 1.371(4)
C36 H36A 0.9300
C37 C38 1.368(4)
C37 H37A 0.9300
C38 C39 1.378(4)
C38 H38A 0.9300
C39 C40 1.378(4)
C39 H39A 0.9300
C40 H40A 0.9300

loop_
_geom_torsion_atom_site_label_1
_geom_torsion_atom_site_label_2
_geom_torsion_atom_site_label_3
_geom_torsion_atom_site_label_4
_geom_torsion
C1 Nb1 N1 C3 18.6(11)
C2 Nb1 N1 C3 -64.7(11)
N2 Nb1 N1 C3 113.7(11)
N3 Nb1 N1 C3 -47.8(14)
N4 Nb1 N1 C3 -156.7(11)
N1 Nb1 N2 C20 162.9(2)
C1 Nb1 N2 C20 -114.3(2)
C2 Nb1 N2 C20 -25.2(6)
N3 Nb1 N2 C20 -20.5(2)
N4 Nb1 N2 C20 68.8(2)
N1 Nb1 N2 C7 -18.0(2)
C1 Nb1 N2 C7 64.8(2)
C2 Nb1 N2 C7 153.9(4)
N3 Nb1 N2 C7 158.60(19)
N4 Nb1 N2 C7 -112.08(19)
N1 Nb1 N3 C22 -178(11)
C1 Nb1 N3 C22 116.7(2)
C2 Nb1 N3 C22 -161.4(2)
N2 Nb1 N3 C22 19.6(2)
N4 Nb1 N3 C22 -68.8(2)
N1 Nb1 N3 C24 -1.6(6)
C1 Nb1 N3 C24 -66.8(2)
C2 Nb1 N3 C24 15.2(2)
N2 Nb1 N3 C24 -163.9(2)
N4 Nb1 N3 C24 107.71(19)
N1 Nb1 N4 C40 -151.0(2)
C1 Nb1 N4 C40 164.6(8)
C2 Nb1 N4 C40 125.6(2)
N2 Nb1 N4 C40 -42.4(2)
N3 Nb1 N4 C40 39.0(2)
N1 Nb1 N4 C36 34.8(2)
C1 Nb1 N4 C36 -9.6(10)
C2 Nb1 N4 C36 -48.7(2)
N2 Nb1 N4 C36 143.3(2)
N3 Nb1 N4 C36 -135.2(2)
N1 Nb1 C1 O1 -36.0(15)
C2 Nb1 C1 O1 48.4(15)
N2 Nb1 C1 O1 -143.8(15)
N3 Nb1 C1 O1 134.3(15)
N4 Nb1 C1 O1 9(2)
N1 Nb1 C2 O2 25(2)
C1 Nb1 C2 O2 -57(2)
N2 Nb1 C2 O2 -147.4(18)
N3 Nb1 C2 O2 -152(2)
N4 Nb1 C2 O2 119(2)
Nb1 N1 C3 C6 143.2(10)
Nb1 N1 C3 C5 24.0(12)
Nb1 N1 C3 C4 -96.0(11)
C20 N2 C7 C12 -91.5(3)
Nb1 N2 C7 C12 89.3(3)
C20 N2 C7 C8 90.6(3)
Nb1 N2 C7 C8 -88.6(3)
C12 C7 C8 C9 -3.6(4)
N2 C7 C8 C9 174.3(3)
C12 C7 C8 C13 175.0(3)
N2 C7 C8 C13 -7.1(4)
C7 C8 C9 C10 0.5(4)
C13 C8 C9 C10 -178.1(3)
C8 C9 C10 C11 2.9(5)
C9 C10 C11 C12 -3.4(5)
C10 C11 C12 C7 0.3(4)
C10 C11 C12 C16 178.2(3)
C8 C7 C12 C11 3.2(4)
N2 C7 C12 C11 -174.7(3)
C8 C7 C12 C16 -174.6(3)
N2 C7 C12 C16 7.6(4)
C9 C8 C13 C14 -33.7(4)
C7 C8 C13 C14 147.7(3)
C9 C8 C13 C15 90.2(3)
C7 C8 C13 C15 -88.3(3)
C11 C12 C16 C17 69.5(4)
C7 C12 C16 C17 -112.7(3)
C11 C12 C16 C18 -53.9(4)
C7 C12 C16 C18 123.8(3)
C7 N2 C20 C21 -166.5(3)
Nb1 N2 C20 C21 12.6(4)
C7 N2 C20 C19 16.0(4)
Nb1 N2 C20 C19 -165.0(2)
N2 C20 C21 C22 7.8(5)
C19 C20 C21 C22 -174.5(3)
C24 N3 C22 C21 172.3(3)
Nb1 N3 C22 C21 -11.3(4)
C24 N3 C22 C23 -9.9(4)
Nb1 N3 C22 C23 166.6(2)
C20 C21 C22 N3 -8.1(5)
C20 C21 C22 C23 174.0(3)
C22 N3 C24 C25 -95.5(3)
Nb1 N3 C24 C25 87.7(3)
C22 N3 C24 C29 88.8(3)
Nb1 N3 C24 C29 -88.0(3)
C29 C24 C25 C26 3.6(4)
N3 C24 C25 C26 -172.0(3)
C29 C24 C25 C30 -174.2(3)
N3 C24 C25 C30 10.1(4)
C24 C25 C26 C27 -0.2(5)
C30 C25 C26 C27 177.6(3)
C25 C26 C27 C28 -2.3(5)
C26 C27 C28 C29 1.4(5)
C27 C28 C29 C24 2.0(5)
C27 C28 C29 C33 -176.2(3)
C25 C24 C29 C28 -4.5(4)
N3 C24 C29 C28 171.1(3)
C25 C24 C29 C33 173.6(3)
N3 C24 C29 C33 -10.7(4)
C26 C25 C30 C31 31.4(4)
C24 C25 C30 C31 -150.8(3)
C26 C25 C30 C32 -92.0(4)
C24 C25 C30 C32 85.7(4)
C28 C29 C33 C35 63.3(4)
C24 C29 C33 C35 -114.7(3)
C28 C29 C33 C34 -59.5(4)
C24 C29 C33 C34 122.4(3)
C40 N4 C36 C37 -0.9(4)
Nb1 N4 C36 C37 173.8(2)
N4 C36 C37 C38 -0.1(5)
C36 C37 C38 C39 0.5(5)
C37 C38 C39 C40 0.2(5)
C36 N4 C40 C39 1.7(4)
Nb1 N4 C40 C39 -172.7(2)
C38 C39 C40 N4 -1.3(5)
